data_4131418
loop_
_publ_author_name
'Smith, James R.'
'Collins, Beatrice S. L.'
'Hesse, Matthew J.'
'Graham, Mark A.'
'Myers, Eddie L.'
'Aggarwal, Varinder K.'

_publ_section_title
;
 Enantioselective Rhodium(III)-Catalyzed Markovnikov Hydroboration of
 Unactivated Terminal Alkenes.
;
_journal_issue 27
_journal_name_full 'Journal of the American Chemical Society'
_journal_page_first 9148
_journal_page_last 9151
_journal_paper_doi 10.1021/jacs.7b05149
_journal_volume 139
_journal_year 2017
_chemical_formula_moiety 'C15 H31 B2 N O4, C H2 Cl2'
_chemical_formula_sum 'C16 H33 B2 Cl2 N O4'
_chemical_formula_weight 395.95
_space_group_crystal_system monoclinic
_space_group_IT_number 14
_space_group_name_Hall '-P 2yn'
_space_group_name_H-M_alt 'P 1 21/n 1'
_atom_sites_solution_hydrogens geom
_atom_sites_solution_primary iterative
_audit_creation_date 2014-07-29
_audit_creation_method
;
Olex2 1.2
(compiled 2014.07.22 svn.r2960 for OlexSys, GUI svn.r4862)
;
_cell_angle_alpha 90
_cell_angle_beta 93.100(3)
_cell_angle_gamma 90
_cell_formula_units_Z 4
_cell_length_a 10.7825(6)
_cell_length_b 11.3305(5)
_cell_length_c 17.6140(9)
_cell_measurement_reflns_used 3132
_cell_measurement_temperature 100.00
_cell_measurement_theta_max 26.16
_cell_measurement_theta_min 2.32
_cell_volume 2148.77(19)
_computing_cell_refinement 'SAINT v8.27A (Bruker, 2012)'
_computing_data_reduction 'SAINT v8.27A (Bruker, 2012)'
_computing_molecular_graphics 'Olex2 (Dolomanov et al., 2009)'
_computing_publication_material 'Olex2 (Dolomanov et al., 2009)'
_computing_structure_refinement 'ShelXL (Sheldrick, 2008)'
_computing_structure_solution 'olex2.solve (Bourhis et al., 2013)'
_diffrn_ambient_temperature 100.00
_diffrn_detector 'Bruker area detector'
_diffrn_detector_type 'CCD area detector'
_diffrn_measured_fraction_theta_full 1.000
_diffrn_measured_fraction_theta_max 0.996
_diffrn_measurement_device 'Bruker Apex II kappa CCDC area detector'
_diffrn_measurement_device_type 'Bruker Apex II kappa CCDC area detector'
_diffrn_measurement_method '\f and \w scans'
_diffrn_radiation_monochromator graphite
_diffrn_radiation_type MoK\a
_diffrn_radiation_wavelength 0.71073
_diffrn_reflns_av_R_equivalents 0.0483
_diffrn_reflns_av_unetI/netI 0.0490
_diffrn_reflns_Laue_measured_fraction_full 1.000
_diffrn_reflns_Laue_measured_fraction_max 0.996
_diffrn_reflns_limit_h_max 13
_diffrn_reflns_limit_h_min -13
_diffrn_reflns_limit_k_max 14
_diffrn_reflns_limit_k_min -13
_diffrn_reflns_limit_l_max 20
_diffrn_reflns_limit_l_min -22
_diffrn_reflns_number 17213
_diffrn_reflns_point_group_measured_fraction_full 1.000
_diffrn_reflns_point_group_measured_fraction_max 0.996
_diffrn_reflns_theta_full 26.000
_diffrn_reflns_theta_max 26.811
_diffrn_reflns_theta_min 2.138
_diffrn_source 'fine-focus sealed tube'
_diffrn_standards_number 0
_exptl_absorpt_coefficient_mu 0.321
_exptl_absorpt_correction_T_max 0.7454
_exptl_absorpt_correction_T_min 0.6623
_exptl_absorpt_correction_type multi-scan
_exptl_absorpt_process_details
;
SADABS-2012/1 (Bruker,2012) was used for absorption correction.
wR2(int) was 0.0601 before and 0.0458 after correction.
The Ratio of minimum to maximum transmission is 0.8885.
The \l/2 correction factor is 0.0015.
;
_exptl_crystal_colour colourless
_exptl_crystal_colour_primary colourless
_exptl_crystal_density_diffrn 1.224
_exptl_crystal_description needle
_exptl_crystal_F_000 848
_exptl_crystal_size_max 0.75
_exptl_crystal_size_mid 0.25
_exptl_crystal_size_min 0.15
_refine_diff_density_max 0.584
_refine_diff_density_min -0.443
_refine_diff_density_rms 0.053
_refine_ls_extinction_method none
_refine_ls_goodness_of_fit_ref 1.018
_refine_ls_hydrogen_treatment constr
_refine_ls_matrix_type full
_refine_ls_number_parameters 253
_refine_ls_number_reflns 4590
_refine_ls_number_restraints 19
_refine_ls_restrained_S_all 1.049
_refine_ls_R_factor_all 0.0716
_refine_ls_R_factor_gt 0.0414
_refine_ls_shift/su_max 0.001
_refine_ls_shift/su_mean 0.000
_refine_ls_structure_factor_coef Fsqd
_refine_ls_weighting_details 'w=1/[\s^2^(Fo^2^)+(0.0402P)^2^+0.8179P] where P=(Fo^2^+2Fc^2^)/3'
_refine_ls_weighting_scheme calc
_refine_ls_wR_factor_gt 0.0884
_refine_ls_wR_factor_ref 0.1002
_reflns_Friedel_coverage 0.000
_reflns_number_gt 3254
_reflns_number_total 4590
_reflns_threshold_expression 'I > 2\s(I)'
_cod_data_source_file ja7b05149_si_001.cif
_cod_data_source_block testm1
_cod_database_code 4131418
_shelxl_version_number 2013-4
_shelx_space_group_comment
;
The symmetry employed for this shelxl refinement is uniquely defined
by the following loop, which should always be used as a source of
symmetry information in preference to the above space-group names.
They are only intended as comments.
;
_olex2_refinement_description
;
1. Fixed Uiso
 At 1.2 times of:
  All C(H,H) groups, All C(H,H,H,H) groups
 At 1.5 times of:
  All C(H,H,H) groups
2. Restrained distances
 Cl1A-Cl2A
 2.92 with sigma of 0.02
 Cl1A-C16 \\sim Cl1-C16
 with sigma of 0.01
 Cl1A-C16 \\sim Cl1-C16 \\sim Cl2A-C16 \\sim Cl2-C16
 with sigma of 0.01
3. Uiso/Uaniso restraints and constraints
Cl1A \\sim Cl1: within 1.7A with sigma of 0.003 and sigma for terminal atoms of
0.006
Cl2 \\sim Cl2A: within 1.7A with sigma of 0.003 and sigma for terminal atoms of
0.006
4. Others
 Fixed Sof: Cl1(0.92381) Cl2(0.92381) H16A(0.92381) H16B(0.92381)
 H16C(0.07619) H16D(0.07619) Cl1A(0.07619) Cl2A(0.07619)
5.a Secondary CH2 refined with riding coordinates:
 C2(H2A,H2B), C3(H3A,H3B), C16(H16A,H16B), C16(H16C,H16D)
5.b Idealised Me refined as rotating group:
 C5(H5A,H5B,H5C), C6(H6A,H6B,H6C), C7(H7A,H7B,H7C), C8(H8A,H8B,H8C), C9(H9A,
 H9B,H9C), C12(H12A,H12B,H12C), C13(H13A,H13B,H13C), C14(H14A,H14B,H14C),
 C15(H15A,H15B,H15C)
;
_olex2_submission_special_instructions 'No special instructions were received'

loop_
_space_group_symop_operation_xyz
'x, y, z'
'-x+1/2, y+1/2, -z+1/2'
'-x, -y, -z'
'x-1/2, -y-1/2, z-1/2'

loop_
_atom_site_label
_atom_site_type_symbol
_atom_site_fract_x
_atom_site_fract_y
_atom_site_fract_z
_atom_site_U_iso_or_equiv
_atom_site_adp_type
_atom_site_occupancy
_atom_site_site_symmetry_order
_atom_site_calc_flag
_atom_site_refinement_flags_posn
_atom_site_refinement_flags_occupancy
_atom_site_disorder_assembly
_atom_site_disorder_group
O1 O 0.09752(12) 0.90068(10) 0.71683(7) 0.0160(3) Uani 1 1 d . . . .
O2 O 0.31467(12) 0.87954(10) 0.76197(7) 0.0151(3) Uani 1 1 d . . . .
O3 O 0.34179(12) 0.91176(10) 0.56386(7) 0.0184(3) Uani 1 1 d . . . .
O4 O 0.20475(12) 0.76238(10) 0.57941(7) 0.0161(3) Uani 1 1 d . . . .
N1 N 0.24266(14) 1.06021(12) 0.71013(8) 0.0128(3) Uani 1 1 d . . . .
C1 C 0.06155(17) 0.98317(15) 0.77320(10) 0.0168(4) Uani 1 1 d . . . .
C2 C 0.15935(17) 1.08379(15) 0.77413(10) 0.0159(4) Uani 1 1 d . . . .
H2A H 0.1178 1.1612 0.7670 0.019 Uiso 1 1 calc R . . .
H2B H 0.2083 1.0847 0.8233 0.019 Uiso 1 1 calc R . . .
C3 C 0.37622(17) 1.07547(15) 0.73332(10) 0.0156(4) Uani 1 1 d . . . .
H3A H 0.3880 1.1432 0.7685 0.019 Uiso 1 1 calc R . . .
H3B H 0.4254 1.0895 0.6883 0.019 Uiso 1 1 calc R . . .
C4 C 0.41700(17) 0.95846(15) 0.77356(10) 0.0161(4) Uani 1 1 d . . . .
C5 C 0.0601(2) 0.92210(17) 0.85018(11) 0.0240(5) Uani 1 1 d . . . .
H5A H 0.0032 0.8547 0.8466 0.036 Uiso 1 1 calc GR . . .
H5B H 0.0323 0.9779 0.8882 0.036 Uiso 1 1 calc GR . . .
H5C H 0.1440 0.8944 0.8653 0.036 Uiso 1 1 calc GR . . .
C6 C -0.06759(18) 1.02895(18) 0.75022(12) 0.0266(5) Uani 1 1 d . . . .
H6A H -0.0669 1.0655 0.6998 0.040 Uiso 1 1 calc GR . . .
H6B H -0.0924 1.0877 0.7873 0.040 Uiso 1 1 calc GR . . .
H6C H -0.1267 0.9632 0.7487 0.040 Uiso 1 1 calc GR . . .
C7 C 0.20376(18) 1.13093(15) 0.64195(10) 0.0171(4) Uani 1 1 d . . . .
H7A H 0.1185 1.1100 0.6251 0.026 Uiso 1 1 calc GR . . .
H7B H 0.2594 1.1144 0.6011 0.026 Uiso 1 1 calc GR . . .
H7C H 0.2077 1.2151 0.6547 0.026 Uiso 1 1 calc GR . . .
C8 C 0.44341(19) 0.97306(17) 0.85907(11) 0.0224(4) Uani 1 1 d . . . .
H8A H 0.3725 1.0117 0.8812 0.034 Uiso 1 1 calc GR . . .
H8B H 0.5180 1.0215 0.8684 0.034 Uiso 1 1 calc GR . . .
H8C H 0.4567 0.8953 0.8825 0.034 Uiso 1 1 calc GR . . .
C9 C 0.53162(18) 0.90812(17) 0.73829(12) 0.0224(4) Uani 1 1 d . . . .
H9A H 0.5553 0.8338 0.7636 0.034 Uiso 1 1 calc GR . . .
H9B H 0.6002 0.9646 0.7446 0.034 Uiso 1 1 calc GR . . .
H9C H 0.5131 0.8936 0.6840 0.034 Uiso 1 1 calc GR . . .
C10 C 0.36269(19) 0.82698(16) 0.50322(11) 0.0195(4) Uani 1 1 d . . . .
C11 C 0.24050(18) 0.75433(16) 0.50073(10) 0.0168(4) Uani 1 1 d . . . .
C12 C 0.4772(2) 0.75618(19) 0.52893(12) 0.0294(5) Uani 1 1 d . . . .
H12A H 0.5470 0.8100 0.5400 0.044 Uiso 1 1 calc GR . . .
H12B H 0.4981 0.7014 0.4885 0.044 Uiso 1 1 calc GR . . .
H12C H 0.4602 0.7115 0.5749 0.044 Uiso 1 1 calc GR . . .
C13 C 0.3856(2) 0.89437(18) 0.43083(12) 0.0311(5) Uani 1 1 d . . . .
H13A H 0.3185 0.9514 0.4206 0.047 Uiso 1 1 calc GR . . .
H13B H 0.3882 0.8389 0.3882 0.047 Uiso 1 1 calc GR . . .
H13C H 0.4651 0.9363 0.4369 0.047 Uiso 1 1 calc GR . . .
C14 C 0.2545(2) 0.62523(16) 0.47972(11) 0.0236(5) Uani 1 1 d . . . .
H14A H 0.3150 0.5876 0.5155 0.035 Uiso 1 1 calc GR . . .
H14B H 0.2835 0.6193 0.4281 0.035 Uiso 1 1 calc GR . . .
H14C H 0.1741 0.5854 0.4820 0.035 Uiso 1 1 calc GR . . .
C15 C 0.1365(2) 0.80976(18) 0.45192(12) 0.0266(5) Uani 1 1 d . . . .
H15A H 0.0583 0.7693 0.4607 0.040 Uiso 1 1 calc GR . . .
H15B H 0.1548 0.8026 0.3982 0.040 Uiso 1 1 calc GR . . .
H15C H 0.1292 0.8934 0.4652 0.040 Uiso 1 1 calc GR . . .
B1 B 0.2257(2) 0.91665(17) 0.69977(12) 0.0138(4) Uani 1 1 d . . . .
B2 B 0.2578(2) 0.86327(17) 0.61106(12) 0.0147(4) Uani 1 1 d . . . .
Cl1 Cl -0.17395(6) 0.71008(6) 0.53461(4) 0.04134(18) Uani 0.9238 1 d . P A 1
Cl2 Cl -0.17257(9) 0.71988(8) 0.70000(4) 0.0321(2) Uani 0.9238 1 d . P A 1
C16 C -0.1041(2) 0.77379(18) 0.61801(11) 0.0314(5) Uani 1 1 d . . . .
H16A H -0.0142 0.7554 0.6212 0.038 Uiso 0.9238 1 calc R P A 1
H16B H -0.1135 0.8606 0.6156 0.038 Uiso 0.9238 1 calc R P A 1
H16C H -0.0500 0.8270 0.6497 0.038 Uiso 0.0762 1 calc R P A 2
H16D H -0.0491 0.7159 0.5945 0.038 Uiso 0.0762 1 calc R P A 2
Cl1A Cl -0.1705(8) 0.8550(8) 0.5477(4) 0.0506(18) Uani 0.0762 1 d D P A 2
Cl2A Cl -0.1953(14) 0.6969(13) 0.6785(7) 0.051(3) Uani 0.0762 1 d D P A 2

loop_
_atom_site_aniso_label
_atom_site_aniso_U_11
_atom_site_aniso_U_22
_atom_site_aniso_U_33
_atom_site_aniso_U_23
_atom_site_aniso_U_13
_atom_site_aniso_U_12
O1 0.0144(7) 0.0137(6) 0.0205(7) -0.0033(5) 0.0057(6) -0.0016(5)
O2 0.0158(7) 0.0106(6) 0.0189(7) 0.0010(5) 0.0003(6) -0.0014(5)
O3 0.0213(7) 0.0153(6) 0.0193(7) -0.0056(5) 0.0073(6) -0.0059(6)
O4 0.0177(7) 0.0148(6) 0.0160(6) -0.0021(5) 0.0028(5) -0.0034(5)
N1 0.0134(8) 0.0111(7) 0.0141(7) 0.0002(6) 0.0025(6) 0.0000(6)
C1 0.0164(10) 0.0145(9) 0.0200(10) -0.0019(7) 0.0064(8) 0.0019(8)
C2 0.0178(10) 0.0119(9) 0.0185(9) -0.0010(7) 0.0046(8) 0.0015(7)
C3 0.0155(10) 0.0132(9) 0.0181(9) -0.0010(7) 0.0015(8) -0.0032(7)
C4 0.0146(10) 0.0129(9) 0.0208(10) -0.0003(7) 0.0001(8) -0.0011(7)
C5 0.0294(12) 0.0191(10) 0.0249(11) 0.0001(8) 0.0123(9) -0.0032(9)
C6 0.0180(11) 0.0227(10) 0.0394(12) -0.0031(9) 0.0057(10) 0.0020(9)
C7 0.0212(10) 0.0130(9) 0.0171(9) 0.0032(7) 0.0021(8) 0.0017(8)
C8 0.0229(11) 0.0216(10) 0.0223(10) 0.0008(8) -0.0035(9) 0.0010(9)
C9 0.0164(10) 0.0208(10) 0.0302(11) -0.0014(8) 0.0017(9) 0.0017(8)
C10 0.0221(11) 0.0198(10) 0.0171(10) -0.0076(7) 0.0063(8) -0.0034(8)
C11 0.0199(10) 0.0169(9) 0.0139(9) -0.0014(7) 0.0034(8) -0.0021(8)
C12 0.0193(11) 0.0373(12) 0.0321(12) -0.0141(10) 0.0045(10) 0.0012(9)
C13 0.0420(14) 0.0271(11) 0.0255(11) -0.0041(9) 0.0160(10) -0.0114(10)
C14 0.0303(12) 0.0185(10) 0.0223(10) -0.0052(8) 0.0040(9) -0.0033(9)
C15 0.0249(12) 0.0296(11) 0.0248(11) -0.0004(9) -0.0024(9) 0.0001(9)
B1 0.0140(11) 0.0104(9) 0.0173(10) 0.0003(8) 0.0034(9) -0.0001(8)
B2 0.0127(11) 0.0115(9) 0.0199(11) 0.0014(8) -0.0003(9) 0.0017(8)
Cl1 0.0313(4) 0.0504(4) 0.0409(4) 0.0029(3) -0.0112(3) -0.0083(3)
Cl2 0.0257(4) 0.0286(4) 0.0432(4) 0.0010(3) 0.0123(4) -0.0056(3)
C16 0.0313(13) 0.0267(11) 0.0363(13) 0.0014(9) 0.0034(10) -0.0094(10)
Cl1A 0.038(4) 0.066(4) 0.047(4) 0.013(3) -0.008(3) 0.012(3)
Cl2A 0.038(5) 0.053(5) 0.063(5) 0.005(5) 0.011(5) -0.018(4)

loop_
_atom_type_symbol
_atom_type_description
_atom_type_scat_dispersion_real
_atom_type_scat_dispersion_imag
_atom_type_scat_source
C C 0.0033 0.0016 'International Tables Vol C Tables 4.2.6.8 and 6.1.1.4'
H H 0.0000 0.0000 'International Tables Vol C Tables 4.2.6.8 and 6.1.1.4'
B B 0.0013 0.0007 'International Tables Vol C Tables 4.2.6.8 and 6.1.1.4'
Cl Cl 0.1484 0.1585 'International Tables Vol C Tables 4.2.6.8 and 6.1.1.4'
N N 0.0061 0.0033 'International Tables Vol C Tables 4.2.6.8 and 6.1.1.4'
O O 0.0106 0.0060 'International Tables Vol C Tables 4.2.6.8 and 6.1.1.4'

loop_
_geom_angle_atom_site_label_1
_geom_angle_atom_site_label_2
_geom_angle_atom_site_label_3
_geom_angle
C1 O1 B1 111.18(14)
C4 O2 B1 113.19(13)
B2 O3 C10 108.13(14)
B2 O4 C11 108.04(14)
C2 N1 B1 101.05(13)
C3 N1 C2 112.51(14)
C3 N1 B1 104.21(13)
C7 N1 C2 110.89(14)
C7 N1 C3 112.75(14)
C7 N1 B1 114.76(14)
O1 C1 C2 106.10(14)
O1 C1 C5 109.68(14)
O1 C1 C6 108.46(15)
C5 C1 C2 111.32(16)
C6 C1 C2 111.36(15)
C6 C1 C5 109.81(16)
N1 C2 C1 107.15(14)
N1 C2 H2A 110.3
N1 C2 H2B 110.3
C1 C2 H2A 110.3
C1 C2 H2B 110.3
H2A C2 H2B 108.5
N1 C3 H3A 110.6
N1 C3 H3B 110.6
N1 C3 C4 105.79(14)
H3A C3 H3B 108.7
C4 C3 H3A 110.6
C4 C3 H3B 110.6
O2 C4 C3 105.76(14)
O2 C4 C8 108.11(15)
O2 C4 C9 110.19(14)
C8 C4 C3 112.97(15)
C9 C4 C3 110.41(15)
C9 C4 C8 109.32(16)
C1 C5 H5A 109.5
C1 C5 H5B 109.5
C1 C5 H5C 109.5
H5A C5 H5B 109.5
H5A C5 H5C 109.5
H5B C5 H5C 109.5
C1 C6 H6A 109.5
C1 C6 H6B 109.5
C1 C6 H6C 109.5
H6A C6 H6B 109.5
H6A C6 H6C 109.5
H6B C6 H6C 109.5
N1 C7 H7A 109.5
N1 C7 H7B 109.5
N1 C7 H7C 109.5
H7A C7 H7B 109.5
H7A C7 H7C 109.5
H7B C7 H7C 109.5
C4 C8 H8A 109.5
C4 C8 H8B 109.5
C4 C8 H8C 109.5
H8A C8 H8B 109.5
H8A C8 H8C 109.5
H8B C8 H8C 109.5
C4 C9 H9A 109.5
C4 C9 H9B 109.5
C4 C9 H9C 109.5
H9A C9 H9B 109.5
H9A C9 H9C 109.5
H9B C9 H9C 109.5
O3 C10 C11 101.82(14)
O3 C10 C12 106.48(15)
O3 C10 C13 108.75(15)
C12 C10 C11 113.75(16)
C13 C10 C11 114.82(17)
C13 C10 C12 110.42(17)
O4 C11 C10 101.96(13)
O4 C11 C14 109.04(14)
O4 C11 C15 106.73(15)
C14 C11 C10 114.98(16)
C15 C11 C10 113.44(16)
C15 C11 C14 110.01(16)
C10 C12 H12A 109.5
C10 C12 H12B 109.5
C10 C12 H12C 109.5
H12A C12 H12B 109.5
H12A C12 H12C 109.5
H12B C12 H12C 109.5
C10 C13 H13A 109.5
C10 C13 H13B 109.5
C10 C13 H13C 109.5
H13A C13 H13B 109.5
H13A C13 H13C 109.5
H13B C13 H13C 109.5
C11 C14 H14A 109.5
C11 C14 H14B 109.5
C11 C14 H14C 109.5
H14A C14 H14B 109.5
H14A C14 H14C 109.5
H14B C14 H14C 109.5
C11 C15 H15A 109.5
C11 C15 H15B 109.5
C11 C15 H15C 109.5
H15A C15 H15B 109.5
H15A C15 H15C 109.5
H15B C15 H15C 109.5
O1 B1 O2 113.63(15)
O1 B1 N1 101.69(14)
O1 B1 B2 112.67(15)
O2 B1 N1 97.79(13)
O2 B1 B2 114.68(15)
N1 B1 B2 114.83(14)
O3 B2 O4 110.97(16)
O3 B2 B1 125.22(16)
O4 B2 B1 123.77(16)
Cl1 C16 H16A 109.4
Cl1 C16 H16B 109.4
Cl2 C16 Cl1 111.10(12)
Cl2 C16 H16A 109.4
Cl2 C16 H16B 109.4
H16A C16 H16B 108.0
H16C C16 H16D 106.9
Cl1A C16 H16C 107.3
Cl1A C16 H16D 107.3
Cl1A C16 Cl2A 120.0(6)
Cl2A C16 H16C 107.3
Cl2A C16 H16D 107.3

loop_
_geom_bond_atom_site_label_1
_geom_bond_atom_site_label_2
_geom_bond_distance
O1 C1 1.432(2)
O1 B1 1.442(2)
O2 C4 1.426(2)
O2 B1 1.477(2)
O3 C10 1.463(2)
O3 B2 1.377(2)
O4 C11 1.461(2)
O4 B2 1.382(2)
N1 C2 1.503(2)
N1 C3 1.486(2)
N1 C7 1.485(2)
N1 B1 1.646(2)
C1 C2 1.552(3)
C1 C5 1.523(3)
C1 C6 1.520(3)
C2 H2A 0.9900
C2 H2B 0.9900
C3 H3A 0.9900
C3 H3B 0.9900
C3 C4 1.556(2)
C4 C8 1.527(3)
C4 C9 1.524(3)
C5 H5A 0.9800
C5 H5B 0.9800
C5 H5C 0.9800
C6 H6A 0.9800
C6 H6B 0.9800
C6 H6C 0.9800
C7 H7A 0.9800
C7 H7B 0.9800
C7 H7C 0.9800
C8 H8A 0.9800
C8 H8B 0.9800
C8 H8C 0.9800
C9 H9A 0.9800
C9 H9B 0.9800
C9 H9C 0.9800
C10 C11 1.552(3)
C10 C12 1.520(3)
C10 C13 1.518(3)
C11 C14 1.518(2)
C11 C15 1.512(3)
C12 H12A 0.9800
C12 H12B 0.9800
C12 H12C 0.9800
C13 H13A 0.9800
C13 H13B 0.9800
C13 H13C 0.9800
C14 H14A 0.9800
C14 H14B 0.9800
C14 H14C 0.9800
C15 H15A 0.9800
C15 H15B 0.9800
C15 H15C 0.9800
B1 B2 1.728(3)
Cl1 C16 1.768(2)
Cl2 C16 1.766(2)
C16 H16A 0.9900
C16 H16B 0.9900
C16 H16C 0.9900
C16 H16D 0.9900
C16 Cl1A 1.672(6)
C16 Cl2A 1.725(7)

loop_
_geom_torsion_atom_site_label_1
_geom_torsion_atom_site_label_2
_geom_torsion_atom_site_label_3
_geom_torsion_atom_site_label_4
_geom_torsion
O1 C1 C2 N1 6.08(18)
O1 B1 B2 O3 145.78(17)
O1 B1 B2 O4 -36.8(2)
O2 B1 B2 O3 -82.2(2)
O2 B1 B2 O4 95.3(2)
O3 C10 C11 O4 -29.34(17)
O3 C10 C11 C14 -147.15(15)
O3 C10 C11 C15 85.02(18)
N1 C3 C4 O2 7.99(18)
N1 C3 C4 C8 -110.07(17)
N1 C3 C4 C9 127.17(16)
N1 B1 B2 O3 30.0(3)
N1 B1 B2 O4 -152.59(17)
C1 O1 B1 O2 70.59(18)
C1 O1 B1 N1 -33.38(17)
C1 O1 B1 B2 -156.83(14)
C2 N1 C3 C4 81.67(16)
C2 N1 B1 O1 34.55(16)
C2 N1 B1 O2 -81.64(15)
C2 N1 B1 B2 156.51(15)
C3 N1 C2 C1 -134.92(15)
C3 N1 B1 O1 151.42(13)
C3 N1 B1 O2 35.22(16)
C3 N1 B1 B2 -86.62(17)
C4 O2 B1 O1 -138.83(15)
C4 O2 B1 N1 -32.39(17)
C4 O2 B1 B2 89.57(17)
C5 C1 C2 N1 125.35(16)
C6 C1 C2 N1 -111.74(16)
C7 N1 C2 C1 97.76(16)
C7 N1 C3 C4 -152.01(14)
C7 N1 B1 O1 -84.80(17)
C7 N1 B1 O2 159.01(14)
C7 N1 B1 B2 37.2(2)
C10 O3 B2 O4 -10.6(2)
C10 O3 B2 B1 167.13(17)
C11 O4 B2 O3 -9.9(2)
C11 O4 B2 B1 172.33(16)
C12 C10 C11 O4 84.79(17)
C12 C10 C11 C14 -33.0(2)
C12 C10 C11 C15 -160.85(16)
C13 C10 C11 O4 -146.64(16)
C13 C10 C11 C14 95.6(2)
C13 C10 C11 C15 -32.3(2)
B1 O1 C1 C2 18.73(18)
B1 O1 C1 C5 -101.61(17)
B1 O1 C1 C6 138.46(16)
B1 O2 C4 C3 17.53(19)
B1 O2 C4 C8 138.79(15)
B1 O2 C4 C9 -101.80(17)
B1 N1 C2 C1 -24.33(17)
B1 N1 C3 C4 -26.93(17)
B2 O3 C10 C11 24.91(18)
B2 O3 C10 C12 -94.49(18)
B2 O3 C10 C13 146.51(17)
B2 O4 C11 C10 24.53(18)
B2 O4 C11 C14 146.52(16)
B2 O4 C11 C15 -94.69(17)
